data_2214790
loop_
_publ_author_name
'Klausmeyer, Kevin K.'
'Hung-Low, Fernando'
'Renz, Amanda'

_publ_section_title
;
 Bis(6,6'-dimethyl-2,2'-dipyridyl-\k^2^<i>N</i>,<i>N</i>')silver(I)
 tetrafluoridoborate
;
_journal_coeditor_code LH2455
_journal_issue 8
_journal_name_full 'Acta Crystallographica Section E'
_journal_page_first m2149
_journal_page_last m2149
_journal_paper_doi 10.1107/S1600536807033806
_journal_volume 63
_journal_year 2007
_chemical_formula_iupac '[Ag (C12 H12 N2)2] B F4'
_chemical_formula_moiety 'C24 H24 Ag N4 +, B F4 -'
_chemical_formula_sum 'C24 H24 Ag B F4 N4'
_chemical_formula_weight 563.15
_chemical_name_systematic
;
Bis(6,6'-dimethyl-2,2'-dipyridyl-\k^2^N,N')silver(I) tetrafluoridoborate
;
_space_group_IT_number 14
_symmetry_cell_setting monoclinic
_symmetry_space_group_name_Hall '-P 2ybc'
_symmetry_space_group_name_H-M 'P 1 21/c 1'
_atom_sites_solution_hydrogens geom
_atom_sites_solution_primary direct
_atom_sites_solution_secondary difmap
_cell_angle_alpha 90.00
_cell_angle_beta 98.2600(10)
_cell_angle_gamma 90.00
_cell_formula_units_Z 4
_cell_length_a 12.3994(3)
_cell_length_b 21.8446(7)
_cell_length_c 8.8062(3)
_cell_measurement_reflns_used 9987
_cell_measurement_temperature 110(2)
_cell_measurement_theta_max 26.39
_cell_measurement_theta_min 2.52
_cell_volume 2360.50(12)
_computing_cell_refinement 'SAINT-Plus (Bruker, 2003)'
_computing_data_collection 'APEX2 (Bruker, 2003)'
_computing_data_reduction SAINT-Plus
_computing_molecular_graphics 'SHELXTL (Sheldrick, 2000)'
_computing_publication_material SHELXTL
_computing_structure_refinement 'SHELXL97 (Sheldrick, 1997)'
_computing_structure_solution 'SHELXS97 (Sheldrick, 1997)'
_diffrn_ambient_temperature 110(2)
_diffrn_measured_fraction_theta_full 0.991
_diffrn_measured_fraction_theta_max 0.991
_diffrn_measurement_device_type 'Bruker X8 APEX'
_diffrn_measurement_method '\f and \w'
_diffrn_radiation_monochromator graphite
_diffrn_radiation_source 'fine-focus sealed tube'
_diffrn_radiation_type MoK\a
_diffrn_radiation_wavelength 0.71073
_diffrn_reflns_av_R_equivalents 0.0364
_diffrn_reflns_av_sigmaI/netI 0.0262
_diffrn_reflns_limit_h_max 15
_diffrn_reflns_limit_h_min -15
_diffrn_reflns_limit_k_max 27
_diffrn_reflns_limit_k_min -27
_diffrn_reflns_limit_l_max 11
_diffrn_reflns_limit_l_min -10
_diffrn_reflns_number 26276
_diffrn_reflns_theta_full 26.39
_diffrn_reflns_theta_max 26.39
_diffrn_reflns_theta_min 2.52
_diffrn_standards_decay_% 0
_diffrn_standards_interval_count 0
_diffrn_standards_interval_time 0
_diffrn_standards_number 0
_exptl_absorpt_coefficient_mu 0.905
_exptl_absorpt_correction_T_max 0.84
_exptl_absorpt_correction_T_min 0.82
_exptl_absorpt_correction_type multi-scan
_exptl_absorpt_process_details '(SADABS; Sheldrick, 1996)'
_exptl_crystal_colour colourless
_exptl_crystal_density_diffrn 1.585
_exptl_crystal_density_method 'not measured'
_exptl_crystal_description block
_exptl_crystal_F_000 1136
_exptl_crystal_size_max 0.295
_exptl_crystal_size_mid 0.187
_exptl_crystal_size_min 0.182
_refine_diff_density_max 0.385
_refine_diff_density_min -0.269
_refine_ls_extinction_method none
_refine_ls_goodness_of_fit_ref 1.057
_refine_ls_hydrogen_treatment constr
_refine_ls_matrix_type full
_refine_ls_number_parameters 311
_refine_ls_number_reflns 4792
_refine_ls_number_restraints 0
_refine_ls_restrained_S_all 1.057
_refine_ls_R_factor_all 0.0309
_refine_ls_R_factor_gt 0.0247
_refine_ls_shift/su_max 0.001
_refine_ls_shift/su_mean 0.000
_refine_ls_structure_factor_coef Fsqd
_refine_ls_weighting_details 'calc w=1/[\s^2^(Fo^2^)+(0.0265P)^2^+1.4749P] where P=(Fo^2^+2Fc^2^)/3'
_refine_ls_weighting_scheme calc
_refine_ls_wR_factor_gt 0.0583
_refine_ls_wR_factor_ref 0.0623
_reflns_number_gt 4152
_reflns_number_total 4792
_reflns_threshold_expression I>2\s(I)
_cod_data_source_file lh2455.cif
_cod_data_source_block I
_cod_original_sg_symbol_H-M 'P 21/c'
_cod_database_code 2214790
_cod_database_fobs_code 2214790

loop_
_symmetry_equiv_pos_as_xyz
'x, y, z'
'-x, y+1/2, -z+1/2'
'-x, -y, -z'
'x, -y-1/2, z-1/2'

loop_
_atom_site_type_symbol
_atom_site_label
_atom_site_fract_x
_atom_site_fract_y
_atom_site_fract_z
_atom_site_U_iso_or_equiv
_atom_site_adp_type
_atom_site_calc_flag
_atom_site_refinement_flags
_atom_site_occupancy
Ag Ag1 0.295854(12) 0.125477(7) 0.418493(18) 0.02106(6) Uani d . 1
F F1 0.09472(11) 0.90487(6) 0.06840(17) 0.0342(3) Uani d . 1
F F2 0.17714(13) 0.84781(7) -0.09586(17) 0.0428(4) Uani d . 1
F F3 0.27821(12) 0.90684(8) 0.0810(2) 0.0592(5) Uani d . 1
F F4 0.19308(13) 0.82196(7) 0.15473(18) 0.0452(4) Uani d . 1
N N1 0.15613(13) 0.17466(7) 0.50906(19) 0.0175(4) Uani d . 1
N N2 0.19705(13) 0.05261(7) 0.53331(19) 0.0171(3) Uani d . 1
N N3 0.34190(13) 0.10206(7) 0.1792(2) 0.0177(4) Uani d . 1
N N4 0.47489(13) 0.15253(7) 0.4213(2) 0.0186(4) Uani d . 1
C C1 0.22313(16) -0.00719(9) 0.5434(2) 0.0194(4) Uani d . 1
C C2 0.16593(17) -0.04763(9) 0.6240(2) 0.0214(4) Uani d . 1
H H2 0.1849 -0.0898 0.6300 0.026 Uiso calc R 1
C C3 0.08159(16) -0.02604(9) 0.6950(2) 0.0214(4) Uani d . 1
H H3 0.0428 -0.0531 0.7520 0.026 Uiso calc R 1
C C4 0.05368(16) 0.03523(9) 0.6828(2) 0.0185(4) Uani d . 1
H H4 -0.0046 0.0509 0.7305 0.022 Uiso calc R 1
C C5 0.11300(15) 0.07351(9) 0.5988(2) 0.0165(4) Uani d . 1
C C6 0.08694(16) 0.14045(9) 0.5790(2) 0.0168(4) Uani d . 1
C C7 -0.00391(17) 0.16596(9) 0.6300(3) 0.0228(4) Uani d . 1
H H7 -0.0517 0.1412 0.6789 0.027 Uiso calc R 1
C C8 -0.02380(18) 0.22776(10) 0.6085(3) 0.0280(5) Uani d . 1
H H8 -0.0856 0.2460 0.6425 0.034 Uiso calc R 1
C C9 0.04698(18) 0.26278(9) 0.5372(3) 0.0255(5) Uani d . 1
H H9 0.0342 0.3053 0.5214 0.031 Uiso calc R 1
C C10 0.13704(17) 0.23510(9) 0.4890(2) 0.0204(4) Uani d . 1
C C11 0.31664(19) -0.02794(10) 0.4649(3) 0.0293(5) Uani d . 1
H H11A 0.2926 -0.0309 0.3542 0.044 Uiso calc R 1
H H11B 0.3419 -0.0681 0.5049 0.044 Uiso calc R 1
H H11C 0.3764 0.0017 0.4846 0.044 Uiso calc R 1
C C12 0.21919(18) 0.27082(10) 0.4151(3) 0.0266(5) Uani d . 1
H H12A 0.2877 0.2732 0.4858 0.040 Uiso calc R 1
H H12B 0.1914 0.3122 0.3911 0.040 Uiso calc R 1
H H12C 0.2320 0.2503 0.3204 0.040 Uiso calc R 1
C C13 0.27657(17) 0.07079(9) 0.0721(2) 0.0205(4) Uani d . 1
C C14 0.31471(19) 0.04876(10) -0.0584(3) 0.0273(5) Uani d . 1
H H14 0.2676 0.0265 -0.1333 0.033 Uiso calc R 1
C C15 0.4210(2) 0.05943(11) -0.0781(3) 0.0310(5) Uani d . 1
H H15 0.4477 0.0452 -0.1676 0.037 Uiso calc R 1
C C16 0.48874(18) 0.09098(10) 0.0333(3) 0.0279(5) Uani d . 1
H H16 0.5628 0.0982 0.0222 0.034 Uiso calc R 1
C C17 0.44696(16) 0.11204(9) 0.1617(2) 0.0186(4) Uani d . 1
C C18 0.51610(16) 0.14505(9) 0.2887(3) 0.0197(4) Uani d . 1
C C19 0.61894(17) 0.16631(9) 0.2710(3) 0.0249(5) Uani d . 1
H H19 0.6464 0.1609 0.1766 0.030 Uiso calc R 1
C C20 0.68081(17) 0.19542(9) 0.3929(3) 0.0284(5) Uani d . 1
H H20 0.7513 0.2105 0.3831 0.034 Uiso calc R 1
C C21 0.63940(18) 0.20234(9) 0.5283(3) 0.0266(5) Uani d . 1
H H21 0.6815 0.2217 0.6135 0.032 Uiso calc R 1
C C22 0.53476(17) 0.18063(9) 0.5400(3) 0.0225(4) Uani d . 1
C C23 0.16164(18) 0.06009(11) 0.0986(3) 0.0279(5) Uani d . 1
H H23A 0.1482 0.0819 0.1913 0.042 Uiso calc R 1
H H23B 0.1498 0.0162 0.1116 0.042 Uiso calc R 1
H H23C 0.1116 0.0752 0.0102 0.042 Uiso calc R 1
C C24 0.4858(2) 0.18751(11) 0.6843(3) 0.0341(6) Uani d . 1
H H24A 0.4538 0.2284 0.6876 0.051 Uiso calc R 1
H H24B 0.5425 0.1821 0.7730 0.051 Uiso calc R 1
H H24C 0.4289 0.1565 0.6870 0.051 Uiso calc R 1
B B1 0.1867(2) 0.87055(11) 0.0528(3) 0.0250(5) Uani d . 1

loop_
_atom_site_aniso_label
_atom_site_aniso_U_11
_atom_site_aniso_U_22
_atom_site_aniso_U_33
_atom_site_aniso_U_12
_atom_site_aniso_U_13
_atom_site_aniso_U_23
Ag1 0.01884(9) 0.02289(9) 0.02368(10) -0.00269(6) 0.01069(7) -0.00145(6)
F1 0.0312(7) 0.0307(7) 0.0446(9) 0.0100(6) 0.0186(6) 0.0062(6)
F2 0.0560(10) 0.0408(8) 0.0372(9) -0.0060(7) 0.0257(8) -0.0059(7)
F3 0.0309(8) 0.0673(11) 0.0842(14) -0.0220(8) 0.0245(9) -0.0222(10)
F4 0.0465(9) 0.0450(9) 0.0466(10) 0.0205(7) 0.0147(7) 0.0184(7)
N1 0.0192(8) 0.0179(8) 0.0156(9) -0.0008(7) 0.0032(7) -0.0009(7)
N2 0.0175(8) 0.0186(8) 0.0158(9) 0.0002(6) 0.0048(7) -0.0008(7)
N3 0.0184(9) 0.0170(8) 0.0184(9) 0.0012(7) 0.0050(7) 0.0028(7)
N4 0.0169(8) 0.0165(8) 0.0225(10) -0.0011(6) 0.0035(7) 0.0030(7)
C1 0.0201(10) 0.0198(10) 0.0183(11) 0.0011(8) 0.0028(8) -0.0012(8)
C2 0.0230(11) 0.0176(10) 0.0231(12) -0.0009(8) 0.0020(9) 0.0001(8)
C3 0.0203(10) 0.0226(10) 0.0218(11) -0.0057(8) 0.0043(9) 0.0033(8)
C4 0.0157(10) 0.0237(10) 0.0163(10) -0.0015(8) 0.0033(8) -0.0005(8)
C5 0.0160(9) 0.0192(10) 0.0141(10) -0.0010(7) 0.0013(8) -0.0011(8)
C6 0.0165(9) 0.0189(10) 0.0149(10) -0.0006(7) 0.0019(8) -0.0027(8)
C7 0.0219(11) 0.0241(11) 0.0239(12) 0.0018(8) 0.0083(9) -0.0005(9)
C8 0.0253(12) 0.0279(12) 0.0317(13) 0.0066(9) 0.0077(10) -0.0017(10)
C9 0.0295(12) 0.0187(10) 0.0285(12) 0.0051(9) 0.0049(10) 0.0003(9)
C10 0.0242(11) 0.0179(10) 0.0186(11) 0.0001(8) 0.0014(9) -0.0010(8)
C11 0.0340(13) 0.0225(11) 0.0346(13) 0.0065(9) 0.0157(11) 0.0046(10)
C12 0.0290(12) 0.0208(10) 0.0313(13) -0.0005(9) 0.0091(10) 0.0030(9)
C13 0.0229(10) 0.0181(10) 0.0201(11) 0.0006(8) 0.0016(9) 0.0032(8)
C14 0.0344(13) 0.0262(11) 0.0210(12) 0.0018(9) 0.0032(10) -0.0039(9)
C15 0.0408(14) 0.0336(12) 0.0213(12) 0.0066(10) 0.0133(11) -0.0015(10)
C16 0.0237(11) 0.0327(12) 0.0302(13) 0.0025(9) 0.0133(10) 0.0022(10)
C17 0.0192(10) 0.0183(10) 0.0195(11) 0.0018(8) 0.0074(8) 0.0054(8)
C18 0.0174(10) 0.0145(9) 0.0278(12) 0.0023(8) 0.0053(9) 0.0051(8)
C19 0.0186(10) 0.0222(11) 0.0355(14) 0.0021(8) 0.0099(10) 0.0080(9)
C20 0.0152(10) 0.0199(10) 0.0499(16) -0.0022(8) 0.0041(10) 0.0066(10)
C21 0.0214(11) 0.0176(10) 0.0385(14) -0.0021(8) -0.0043(10) 0.0005(9)
C22 0.0246(11) 0.0165(10) 0.0253(12) -0.0022(8) 0.0004(9) 0.0017(8)
C23 0.0217(11) 0.0331(12) 0.0282(13) -0.0039(9) 0.0011(10) -0.0043(10)
C24 0.0379(14) 0.0364(13) 0.0269(13) -0.0127(11) 0.0014(11) -0.0061(10)
B1 0.0215(12) 0.0248(13) 0.0318(15) 0.0006(9) 0.0143(11) -0.0005(10)

loop_
_atom_type_symbol
_atom_type_description
_atom_type_scat_dispersion_real
_atom_type_scat_dispersion_imag
_atom_type_scat_source
C C 0.0033 0.0016 'International Tables Vol C Tables 4.2.6.8 and 6.1.1.4'
H H 0.0000 0.0000 'International Tables Vol C Tables 4.2.6.8 and 6.1.1.4'
B B 0.0013 0.0007 'International Tables Vol C Tables 4.2.6.8 and 6.1.1.4'
N N 0.0061 0.0033 'International Tables Vol C Tables 4.2.6.8 and 6.1.1.4'
F F 0.0171 0.0103 'International Tables Vol C Tables 4.2.6.8 and 6.1.1.4'
Ag Ag -0.8971 1.1015 'International Tables Vol C Tables 4.2.6.8 and 6.1.1.4'

loop_
_geom_angle_atom_site_label_1
_geom_angle_atom_site_label_2
_geom_angle_atom_site_label_3
_geom_angle
_geom_angle_publ_flag
N1 Ag1 N4 131.17(6) y
N1 Ag1 N3 136.17(6) y
N4 Ag1 N3 72.67(6) y
N1 Ag1 N2 72.30(6) y
N4 Ag1 N2 137.80(6) y
N3 Ag1 N2 117.26(6) y
C10 N1 C6 119.36(17) ?
C10 N1 Ag1 122.94(13) ?
C6 N1 Ag1 117.61(12) ?
C5 N2 C1 119.75(17) ?
C5 N2 Ag1 116.36(12) ?
C1 N2 Ag1 123.80(13) ?
C13 N3 C17 119.85(18) ?
C13 N3 Ag1 123.34(13) ?
C17 N3 Ag1 115.81(13) ?
C22 N4 C18 119.60(17) ?
C22 N4 Ag1 123.55(14) ?
C18 N4 Ag1 116.46(13) ?
N2 C1 C2 121.02(19) ?
N2 C1 C11 117.16(18) ?
C2 C1 C11 121.82(18) ?
C3 C2 C1 119.40(19) ?
C3 C2 H2 120.3 ?
C1 C2 H2 120.3 ?
C2 C3 C4 119.62(19) ?
C2 C3 H3 120.2 ?
C4 C3 H3 120.2 ?
C3 C4 C5 118.46(18) ?
C3 C4 H4 120.8 ?
C5 C4 H4 120.8 ?
N2 C5 C4 121.71(18) ?
N2 C5 C6 116.67(17) ?
C4 C5 C6 121.62(17) ?
N1 C6 C7 121.57(18) ?
N1 C6 C5 116.81(17) ?
C7 C6 C5 121.62(18) ?
C8 C7 C6 119.1(2) ?
C8 C7 H7 120.5 ?
C6 C7 H7 120.5 ?
C7 C8 C9 119.4(2) ?
C7 C8 H8 120.3 ?
C9 C8 H8 120.3 ?
C8 C9 C10 119.29(19) ?
C8 C9 H9 120.4 ?
C10 C9 H9 120.4 ?
N1 C10 C9 121.30(19) ?
N1 C10 C12 116.61(18) ?
C9 C10 C12 122.07(18) ?
C1 C11 H11A 109.5 ?
C1 C11 H11B 109.5 ?
H11A C11 H11B 109.5 ?
C1 C11 H11C 109.5 ?
H11A C11 H11C 109.5 ?
H11B C11 H11C 109.5 ?
C10 C12 H12A 109.5 ?
C10 C12 H12B 109.5 ?
H12A C12 H12B 109.5 ?
C10 C12 H12C 109.5 ?
H12A C12 H12C 109.5 ?
H12B C12 H12C 109.5 ?
N3 C13 C14 121.04(19) ?
N3 C13 C23 117.64(19) ?
C14 C13 C23 121.3(2) ?
C15 C14 C13 119.5(2) ?
C15 C14 H14 120.3 ?
C13 C14 H14 120.3 ?
C14 C15 C16 119.5(2) ?
C14 C15 H15 120.3 ?
C16 C15 H15 120.3 ?
C15 C16 C17 118.9(2) ?
C15 C16 H16 120.5 ?
C17 C16 H16 120.5 ?
N3 C17 C16 121.2(2) ?
N3 C17 C18 116.86(18) ?
C16 C17 C18 121.92(19) ?
N4 C18 C19 121.7(2) ?
N4 C18 C17 117.26(17) ?
C19 C18 C17 121.1(2) ?
C20 C19 C18 119.0(2) ?
C20 C19 H19 120.5 ?
C18 C19 H19 120.5 ?
C21 C20 C19 119.4(2) ?
C21 C20 H20 120.3 ?
C19 C20 H20 120.3 ?
C20 C21 C22 119.6(2) ?
C20 C21 H21 120.2 ?
C22 C21 H21 120.2 ?
N4 C22 C21 120.9(2) ?
N4 C22 C24 117.56(19) ?
C21 C22 C24 121.6(2) ?
C13 C23 H23A 109.5 ?
C13 C23 H23B 109.5 ?
H23A C23 H23B 109.5 ?
C13 C23 H23C 109.5 ?
H23A C23 H23C 109.5 ?
H23B C23 H23C 109.5 ?
C22 C24 H24A 109.5 ?
C22 C24 H24B 109.5 ?
H24A C24 H24B 109.5 ?
C22 C24 H24C 109.5 ?
H24A C24 H24C 109.5 ?
H24B C24 H24C 109.5 ?
F3 B1 F4 110.8(2) ?
F3 B1 F1 109.79(19) ?
F4 B1 F1 108.70(18) ?
F3 B1 F2 109.43(19) ?
F4 B1 F2 109.03(19) ?
F1 B1 F2 109.0(2) ?

loop_
_geom_bond_atom_site_label_1
_geom_bond_atom_site_label_2
_geom_bond_distance
_geom_bond_publ_flag
Ag1 N1 2.2779(16) y
Ag1 N4 2.2939(16) y
Ag1 N3 2.3182(17) y
Ag1 N2 2.3265(16) y
F1 B1 1.388(3) ?
F2 B1 1.389(3) ?
F3 B1 1.377(3) ?
F4 B1 1.385(3) ?
N1 C10 1.349(3) ?
N1 C6 1.351(3) ?
N2 C5 1.341(2) ?
N2 C1 1.346(3) ?
N3 C13 1.339(3) ?
N3 C17 1.351(3) ?
N4 C22 1.341(3) ?
N4 C18 1.350(3) ?
C1 C2 1.390(3) ?
C1 C11 1.502(3) ?
C2 C3 1.376(3) ?
C2 H2 0.9500 ?
C3 C4 1.383(3) ?
C3 H3 0.9500 ?
C4 C5 1.394(3) ?
C4 H4 0.9500 ?
C5 C6 1.502(3) ?
C6 C7 1.388(3) ?
C7 C8 1.380(3) ?
C7 H7 0.9500 ?
C8 C9 1.381(3) ?
C8 H8 0.9500 ?
C9 C10 1.389(3) ?
C9 H9 0.9500 ?
C10 C12 1.503(3) ?
C11 H11A 0.9800 ?
C11 H11B 0.9800 ?
C11 H11C 0.9800 ?
C12 H12A 0.9800 ?
C12 H12B 0.9800 ?
C12 H12C 0.9800 ?
C13 C14 1.390(3) ?
C13 C23 1.495(3) ?
C14 C15 1.374(3) ?
C14 H14 0.9500 ?
C15 C16 1.380(3) ?
C15 H15 0.9500 ?
C16 C17 1.388(3) ?
C16 H16 0.9500 ?
C17 C18 1.493(3) ?
C18 C19 1.387(3) ?
C19 C20 1.381(3) ?
C19 H19 0.9500 ?
C20 C21 1.372(3) ?
C20 H20 0.9500 ?
C21 C22 1.399(3) ?
C21 H21 0.9500 ?
C22 C24 1.493(3) ?
C23 H23A 0.9800 ?
C23 H23B 0.9800 ?
C23 H23C 0.9800 ?
C24 H24A 0.9800 ?
C24 H24B 0.9800 ?
C24 H24C 0.9800 ?
